data_2021522
loop_
_publ_author_name
'Raju, Saravanan'
'Butcher, Ray J.'
'Singh, Harkesh B.'

_publ_section_title
;
 Isolation and structure of an 18-membered macrocycle containing two
 diselenide linkages and its precursor
;
_journal_coeditor_code FN3298
_journal_issue 3
_journal_name_full 'Acta Crystallographica Section C'
_journal_page_first
;
;
_journal_paper_doi 10.1107/S2053229619002341
_journal_volume 75
_journal_year 2019
_chemical_formula_iupac 'C22 H28 N2 O4 Se2'
_chemical_formula_moiety 'C22 H28 N2 O4 Se2'
_chemical_formula_sum 'C22 H28 N2 O4 Se2'
_chemical_formula_weight 542.38
_chemical_name_systematic
;
Di-<i>tert</i>-butyl 2,2'-[diselane-1,2-diylbis(2,1-phenylene)]dicarbamate
;
_space_group_crystal_system monoclinic
_space_group_IT_number 15
_space_group_name_Hall '-C 2yc'
_space_group_name_H-M_alt 'C 1 2/c 1'
_symmetry_space_group_name_Hall '-C 2yc'
_symmetry_space_group_name_H-M 'C 1 2/c 1'
_atom_sites_solution_hydrogens mixed
_audit_creation_method SHELXL-2018/3
_cell_angle_alpha 90
_cell_angle_beta 99.440(5)
_cell_angle_gamma 90
_cell_formula_units_Z 8
_cell_length_a 18.1780(7)
_cell_length_b 9.3386(5)
_cell_length_c 28.9009(18)
_cell_measurement_reflns_used 9904
_cell_measurement_temperature 100(2)
_cell_measurement_theta_max 29.6780
_cell_measurement_theta_min 2.4620
_cell_volume 4839.7(4)
_computing_cell_refinement
;
CrysAlis PRO (Rigaku OD, 2015)
;
_computing_data_collection
;
CrysAlis PRO (Rigaku OD, 2015)
;
_computing_data_reduction
;
CrysAlis PRO (Rigaku OD, 2015)
;
_computing_molecular_graphics
;
SHELXTL (Sheldrick, 2008)
;
_computing_publication_material
;
SHELXTL (Sheldrick, 2008)
;
_computing_structure_refinement
;
SHELXL2018 (Sheldrick, 2015b)
;
_computing_structure_solution
;
SHELXT (Sheldrick, 2015a)
;
_diffrn_ambient_temperature 100(2)
_diffrn_measured_fraction_theta_full 1.000
_diffrn_measured_fraction_theta_max 1.000
_diffrn_measurement_device_type 'Rigaku CCD dual source'
_diffrn_measurement_method '\w scans'
_diffrn_radiation_type MoK\a
_diffrn_radiation_wavelength 0.71073
_diffrn_reflns_av_R_equivalents 0.0790
_diffrn_reflns_av_unetI/netI 0.0488
_diffrn_reflns_limit_h_max 23
_diffrn_reflns_limit_h_min -23
_diffrn_reflns_limit_k_max 12
_diffrn_reflns_limit_k_min -12
_diffrn_reflns_limit_l_max 36
_diffrn_reflns_limit_l_min -38
_diffrn_reflns_number 37302
_diffrn_reflns_theta_full 25.242
_diffrn_reflns_theta_max 27.877
_diffrn_reflns_theta_min 2.459
_diffrn_source 'fine-focus sealed X-ray tube'
_exptl_absorpt_coefficient_mu 3.084
_exptl_absorpt_correction_T_max 1.00000
_exptl_absorpt_correction_T_min 0.75418
_exptl_absorpt_correction_type multi-scan
_exptl_absorpt_process_details
;
(CrysAlis PRO; Rigaku OD, 2015)'
;
_exptl_crystal_colour colourless
_exptl_crystal_density_diffrn 1.489
_exptl_crystal_description prism
_exptl_crystal_F_000 2192
_exptl_crystal_size_max 0.158
_exptl_crystal_size_mid 0.095
_exptl_crystal_size_min 0.086
_refine_diff_density_max 0.847
_refine_diff_density_min -0.671
_refine_ls_extinction_method none
_refine_ls_goodness_of_fit_ref 1.128
_refine_ls_hydrogen_treatment mixed
_refine_ls_matrix_type full
_refine_ls_number_parameters 285
_refine_ls_number_reflns 5769
_refine_ls_number_restraints 0
_refine_ls_restrained_S_all 1.128
_refine_ls_R_factor_all 0.0761
_refine_ls_R_factor_gt 0.0535
_refine_ls_shift/su_max 0.001
_refine_ls_shift/su_mean 0.000
_refine_ls_structure_factor_coef Fsqd
_refine_ls_weighting_details 'w=1/[\s^2^(Fo^2^)+(0.0295P)^2^+17.3868P] where P=(Fo^2^+2Fc^2^)/3'
_refine_ls_weighting_scheme calc
_refine_ls_wR_factor_gt 0.0997
_refine_ls_wR_factor_ref 0.1071
_reflns_number_gt 4483
_reflns_number_total 5769
_reflns_threshold_expression 'I > 2\s(I)'
_cod_data_source_file fn3298sup1.cif
_cod_data_source_block 3
_cod_database_code 2021522
_shelx_space_group_comment
;
The symmetry employed for this shelxl refinement is uniquely defined
by the following loop, which should always be used as a source of
symmetry information in preference to the above space-group names.
They are only intended as comments.
;

loop_
_space_group_symop_operation_xyz
'x, y, z'
'-x, y, -z+1/2'
'x+1/2, y+1/2, z'
'-x+1/2, y+1/2, -z+1/2'
'-x, -y, -z'
'x, -y, z-1/2'
'-x+1/2, -y+1/2, -z'
'x+1/2, -y+1/2, z-1/2'

loop_
_atom_site_type_symbol
_atom_site_label
_atom_site_fract_x
_atom_site_fract_y
_atom_site_fract_z
_atom_site_U_iso_or_equiv
_atom_site_adp_type
_atom_site_calc_flag
_atom_site_occupancy
Se Se1 0.86339(2) 0.28216(4) 0.49219(2) 0.02931(11) Uani d 1
Se Se2 0.86311(2) 0.52389(4) 0.51358(2) 0.03443(12) Uani d 1
N N1 0.74970(17) 0.2863(4) 0.39781(13) 0.0306(7) Uani d 1
H H1N 0.746(2) 0.290(4) 0.4251(15) 0.031(12) Uiso d 1
O O2 0.68533(16) 0.2820(4) 0.32374(11) 0.0510(9) Uani d 1
O O3 0.62763(14) 0.2820(4) 0.38685(10) 0.0410(7) Uani d 1
N N2 0.74455(19) 0.6127(4) 0.42843(12) 0.0293(7) Uani d 1
H H2N 0.787(2) 0.592(5) 0.4328(15) 0.035(13) Uiso d 1
O O5 0.65091(15) 0.7150(4) 0.37732(11) 0.0467(8) Uani d 1
O O6 0.76644(14) 0.6826(3) 0.36002(9) 0.0346(7) Uani d 1
C C1 0.8811(2) 0.2945(4) 0.42882(14) 0.0276(8) Uani d 1
C C2 0.9546(2) 0.2980(5) 0.42168(16) 0.0380(10) Uani d 1
H H2A 0.993426 0.300576 0.448064 0.046 Uiso calc 1
C C3 0.9728(2) 0.2978(5) 0.37751(17) 0.0451(11) Uani d 1
H H3A 1.023413 0.299498 0.373123 0.054 Uiso calc 1
C C4 0.9161(2) 0.2950(5) 0.33972(17) 0.0466(11) Uani d 1
H H4A 0.928125 0.295193 0.308944 0.056 Uiso calc 1
C C5 0.8425(2) 0.2918(5) 0.34533(15) 0.0381(10) Uani d 1
H H5A 0.804348 0.289842 0.318596 0.046 Uiso calc 1
C C6 0.8238(2) 0.2915(4) 0.39029(14) 0.0293(8) Uani d 1
C C7 0.6869(2) 0.2829(4) 0.36527(15) 0.0309(9) Uani d 1
C C8 0.5517(2) 0.2720(5) 0.35906(14) 0.0372(10) Uani d 1
C C9 0.5444(3) 0.1363(6) 0.3312(2) 0.0604(15) Uani d 1
H H9A 0.561861 0.055707 0.351834 0.091 Uiso calc 1
H H9B 0.574485 0.143015 0.306137 0.091 Uiso calc 1
H H9C 0.491961 0.121370 0.317512 0.091 Uiso calc 1
C C10 0.5039(2) 0.2680(8) 0.39657(18) 0.075(2) Uani d 1
H H10A 0.515967 0.182433 0.415966 0.113 Uiso calc 1
H H10B 0.451279 0.265243 0.382103 0.113 Uiso calc 1
H H10C 0.513294 0.353716 0.416221 0.113 Uiso calc 1
C C11 0.5361(3) 0.4024(6) 0.3290(2) 0.0595(15) Uani d 1
H H11A 0.549311 0.488165 0.348096 0.089 Uiso calc 1
H H11B 0.482952 0.405413 0.315638 0.089 Uiso calc 1
H H11C 0.565753 0.398961 0.303626 0.089 Uiso calc 1
C C12 0.7578(2) 0.5542(4) 0.51048(14) 0.0302(9) Uani d 1
C C13 0.7281(3) 0.5382(4) 0.55114(14) 0.0360(10) Uani d 1
H H13A 0.759977 0.513769 0.579473 0.043 Uiso calc 1
C C14 0.6534(3) 0.5570(4) 0.55131(15) 0.0383(10) Uani d 1
H H14A 0.633408 0.545968 0.579479 0.046 Uiso calc 1
C C15 0.6077(2) 0.5921(4) 0.50989(16) 0.0382(10) Uani d 1
H H15A 0.555700 0.604075 0.509593 0.046 Uiso calc 1
C C16 0.6364(2) 0.6102(4) 0.46876(15) 0.0323(9) Uani d 1
H H16A 0.604120 0.634318 0.440563 0.039 Uiso calc 1
C C17 0.7124(2) 0.5931(4) 0.46861(14) 0.0290(9) Uani d 1
C C18 0.7138(2) 0.6745(4) 0.38731(14) 0.0295(8) Uani d 1
C C19 0.7477(2) 0.7340(5) 0.31132(14) 0.0355(10) Uani d 1
C C20 0.8205(3) 0.7129(6) 0.29334(16) 0.0550(14) Uani d 1
H H20A 0.835116 0.611875 0.296517 0.083 Uiso calc 1
H H20B 0.859253 0.772179 0.311612 0.083 Uiso calc 1
H H20C 0.814250 0.740755 0.260242 0.083 Uiso calc 1
C C21 0.7267(3) 0.8899(5) 0.31093(19) 0.0631(15) Uani d 1
H H21A 0.765875 0.943841 0.330904 0.095 Uiso calc 1
H H21B 0.679515 0.900699 0.322864 0.095 Uiso calc 1
H H21C 0.720857 0.926599 0.278774 0.095 Uiso calc 1
C C22 0.6876(3) 0.6411(6) 0.28424(16) 0.0532(13) Uani d 1
H H22A 0.700412 0.540007 0.289997 0.080 Uiso calc 1
H H22B 0.683372 0.661512 0.250650 0.080 Uiso calc 1
H H22C 0.639848 0.661397 0.294502 0.080 Uiso calc 1

loop_
_atom_site_aniso_label
_atom_site_aniso_U_11
_atom_site_aniso_U_22
_atom_site_aniso_U_33
_atom_site_aniso_U_12
_atom_site_aniso_U_13
_atom_site_aniso_U_23
Se1 0.02644(19) 0.0251(2) 0.0347(2) -0.00019(17) 0.00028(16) 0.00124(16)
Se2 0.0314(2) 0.0263(2) 0.0424(3) -0.00377(18) -0.00323(17) -0.00391(18)
N1 0.0198(15) 0.042(2) 0.030(2) -0.0002(15) 0.0044(14) -0.0020(16)
O2 0.0267(15) 0.094(3) 0.0324(18) -0.0036(17) 0.0032(13) -0.0010(17)
O3 0.0173(13) 0.072(2) 0.0334(16) 0.0013(14) 0.0022(11) -0.0041(15)
N2 0.0235(17) 0.0331(19) 0.0318(19) 0.0034(15) 0.0056(15) 0.0041(14)
O5 0.0264(15) 0.070(2) 0.0454(18) 0.0156(15) 0.0113(13) 0.0166(16)
O6 0.0245(14) 0.0505(18) 0.0299(15) 0.0035(13) 0.0078(11) 0.0058(13)
C1 0.0234(18) 0.0197(18) 0.039(2) 0.0009(16) 0.0031(16) -0.0003(16)
C2 0.0208(19) 0.038(2) 0.053(3) -0.0045(18) 0.0007(18) 0.002(2)
C3 0.025(2) 0.053(3) 0.060(3) 0.000(2) 0.016(2) 0.007(2)
C4 0.037(2) 0.062(3) 0.044(3) 0.002(2) 0.017(2) 0.003(2)
C5 0.027(2) 0.050(3) 0.038(2) -0.002(2) 0.0073(18) -0.006(2)
C6 0.0214(18) 0.028(2) 0.039(2) -0.0008(16) 0.0058(16) -0.0028(17)
C7 0.0217(18) 0.034(2) 0.037(2) 0.0027(17) 0.0057(16) -0.0009(18)
C8 0.0176(18) 0.059(3) 0.034(2) -0.0003(19) 0.0001(16) 0.000(2)
C9 0.030(2) 0.058(3) 0.089(4) -0.009(2) 0.001(3) -0.014(3)
C10 0.018(2) 0.165(7) 0.043(3) 0.002(3) 0.004(2) 0.002(3)
C11 0.030(2) 0.057(3) 0.088(4) 0.005(2) -0.002(3) 0.015(3)
C12 0.037(2) 0.0147(18) 0.038(2) -0.0009(16) 0.0048(18) -0.0043(16)
C13 0.053(3) 0.023(2) 0.032(2) 0.000(2) 0.006(2) -0.0033(16)
C14 0.058(3) 0.0196(19) 0.042(3) 0.0012(19) 0.022(2) -0.0016(17)
C15 0.035(2) 0.028(2) 0.056(3) -0.0005(18) 0.020(2) -0.0040(19)
C16 0.032(2) 0.0209(19) 0.045(2) -0.0003(17) 0.0120(19) 0.0010(17)
C17 0.034(2) 0.0165(17) 0.037(2) -0.0007(16) 0.0092(18) -0.0017(15)
C18 0.029(2) 0.030(2) 0.031(2) -0.0005(17) 0.0089(17) -0.0016(16)
C19 0.030(2) 0.050(3) 0.027(2) -0.0024(19) 0.0038(17) 0.0101(19)
C20 0.039(3) 0.092(4) 0.036(3) -0.004(3) 0.012(2) 0.008(3)
C21 0.082(4) 0.051(3) 0.062(3) 0.013(3) 0.028(3) 0.021(3)
C22 0.043(3) 0.079(4) 0.035(3) -0.012(3) 0.001(2) 0.007(3)

loop_
_atom_type_symbol
_atom_type_description
_atom_type_scat_dispersion_real
_atom_type_scat_dispersion_imag
_atom_type_scat_source
C C 0.0033 0.0016 'International Tables Vol C Tables 4.2.6.8 and 6.1.1.4'
H H 0.0000 0.0000 'International Tables Vol C Tables 4.2.6.8 and 6.1.1.4'
N N 0.0061 0.0033 'International Tables Vol C Tables 4.2.6.8 and 6.1.1.4'
O O 0.0106 0.0060 'International Tables Vol C Tables 4.2.6.8 and 6.1.1.4'
Se Se -0.0929 2.2259 'International Tables Vol C Tables 4.2.6.8 and 6.1.1.4'

loop_
_geom_angle_atom_site_label_1
_geom_angle_atom_site_label_2
_geom_angle_atom_site_label_3
_geom_angle
C1 Se1 Se2 101.68(11)
C12 Se2 Se1 100.07(11)
C7 N1 C6 128.0(4)
C7 N1 H1N 120(3)
C6 N1 H1N 112(3)
C7 O3 C8 120.0(3)
C18 N2 C17 128.1(3)
C18 N2 H2N 120(3)
C17 N2 H2N 112(3)
C18 O6 C19 120.4(3)
C2 C1 C6 119.6(4)
C2 C1 Se1 117.5(3)
C6 C1 Se1 122.8(3)
C3 C2 C1 121.6(4)
C3 C2 H2A 119.2
C1 C2 H2A 119.2
C2 C3 C4 118.6(4)
C2 C3 H3A 120.7
C4 C3 H3A 120.7
C3 C4 C5 121.6(4)
C3 C4 H4A 119.2
C5 C4 H4A 119.2
C4 C5 C6 120.0(4)
C4 C5 H5A 120.0
C6 C5 H5A 120.0
C1 C6 C5 118.6(3)
C1 C6 N1 119.3(4)
C5 C6 N1 122.2(4)
O2 C7 O3 125.7(4)
O2 C7 N1 125.1(4)
O3 C7 N1 109.2(3)
O3 C8 C9 109.7(4)
O3 C8 C11 109.5(4)
C9 C8 C11 112.7(4)
O3 C8 C10 102.0(3)
C9 C8 C10 111.0(5)
C11 C8 C10 111.4(4)
C8 C9 H9A 109.5
C8 C9 H9B 109.5
H9A C9 H9B 109.5
C8 C9 H9C 109.5
H9A C9 H9C 109.5
H9B C9 H9C 109.5
C8 C10 H10A 109.5
C8 C10 H10B 109.5
H10A C10 H10B 109.5
C8 C10 H10C 109.5
H10A C10 H10C 109.5
H10B C10 H10C 109.5
C8 C11 H11A 109.5
C8 C11 H11B 109.5
H11A C11 H11B 109.5
C8 C11 H11C 109.5
H11A C11 H11C 109.5
H11B C11 H11C 109.5
C13 C12 C17 120.6(4)
C13 C12 Se2 118.0(3)
C17 C12 Se2 121.4(3)
C14 C13 C12 121.0(4)
C14 C13 H13A 119.5
C12 C13 H13A 119.5
C13 C14 C15 118.9(4)
C13 C14 H14A 120.5
C15 C14 H14A 120.5
C14 C15 C16 121.0(4)
C14 C15 H15A 119.5
C16 C15 H15A 119.5
C15 C16 C17 120.2(4)
C15 C16 H16A 119.9
C17 C16 H16A 119.9
C16 C17 N2 122.6(4)
C16 C17 C12 118.2(4)
N2 C17 C12 119.2(4)
O5 C18 O6 126.1(4)
O5 C18 N2 125.9(4)
O6 C18 N2 108.0(3)
O6 C19 C21 110.0(4)
O6 C19 C22 110.0(3)
C21 C19 C22 113.0(4)
O6 C19 C20 102.0(3)
C21 C19 C20 111.1(4)
C22 C19 C20 110.3(4)
C19 C20 H20A 109.5
C19 C20 H20B 109.5
H20A C20 H20B 109.5
C19 C20 H20C 109.5
H20A C20 H20C 109.5
H20B C20 H20C 109.5
C19 C21 H21A 109.5
C19 C21 H21B 109.5
H21A C21 H21B 109.5
C19 C21 H21C 109.5
H21A C21 H21C 109.5
H21B C21 H21C 109.5
C19 C22 H22A 109.5
C19 C22 H22B 109.5
H22A C22 H22B 109.5
C19 C22 H22C 109.5
H22A C22 H22C 109.5
H22B C22 H22C 109.5

loop_
_geom_bond_atom_site_label_1
_geom_bond_atom_site_label_2
_geom_bond_distance
Se1 C1 1.914(4)
Se1 Se2 2.3408(6)
Se2 C12 1.923(4)
N1 C7 1.356(5)
N1 C6 1.399(5)
N1 H1N 0.80(4)
O2 C7 1.196(5)
O3 C7 1.330(5)
O3 C8 1.482(4)
N2 C18 1.356(5)
N2 C17 1.395(5)
N2 H2N 0.79(4)
O5 C18 1.194(5)
O6 C18 1.338(4)
O6 C19 1.473(5)
C1 C2 1.386(5)
C1 C6 1.395(5)
C2 C3 1.370(6)
C2 H2A 0.9500
C3 C4 1.373(6)
C3 H3A 0.9500
C4 C5 1.375(6)
C4 H4A 0.9500
C5 C6 1.396(6)
C5 H5A 0.9500
C8 C9 1.495(7)
C8 C11 1.495(6)
C8 C10 1.496(6)
C9 H9A 0.9800
C9 H9B 0.9800
C9 H9C 0.9800
C10 H10A 0.9800
C10 H10B 0.9800
C10 H10C 0.9800
C11 H11A 0.9800
C11 H11B 0.9800
C11 H11C 0.9800
C12 C13 1.379(6)
C12 C17 1.396(6)
C13 C14 1.370(6)
C13 H13A 0.9500
C14 C15 1.380(6)
C14 H14A 0.9500
C15 C16 1.385(6)
C15 H15A 0.9500
C16 C17 1.392(5)
C16 H16A 0.9500
C19 C21 1.504(6)
C19 C22 1.511(6)
C19 C20 1.511(6)
C20 H20A 0.9800
C20 H20B 0.9800
C20 H20C 0.9800
C21 H21A 0.9800
C21 H21B 0.9800
C21 H21C 0.9800
C22 H22A 0.9800
C22 H22B 0.9800
C22 H22C 0.9800

loop_
_geom_hbond_atom_site_label_D
_geom_hbond_atom_site_label_H
_geom_hbond_atom_site_label_A
_geom_hbond_site_symmetry_A
_geom_hbond_distance_DH
_geom_hbond_distance_HA
_geom_hbond_distance_DA
_geom_hbond_angle_DHA
_geom_hbond_publ_flag
N1 H1N Se1 . 0.80(4) 2.63(4) 3.141(3) 123(4) yes
N2 H2N Se2 . 0.79(4) 2.59(4) 3.106(3) 125(4) yes
C2 H2A Se2 5_766 0.95 3.13 3.900(4) 139.8 yes
C5 H5A O2 . 0.95 2.19 2.824(5) 122.8 yes
C9 H9B O2 . 0.98 2.38 2.941(6) 115.6 yes
C10 H10A Se1 7_656 0.98 3.17 3.719(5) 116.9 yes
C11 H11C O2 . 0.98 2.42 2.964(6) 114.7 yes
C16 H16A O5 . 0.95 2.27 2.871(5) 120.6 yes
C20 H20C O2 4_655 0.98 2.46 3.429(6) 170.7 yes
C21 H21B O5 . 0.98 2.45 3.019(6) 116.2 yes
C22 H22A O2 . 0.98 2.63 3.544(7) 155.3 yes
C22 H22C O5 . 0.98 2.42 2.957(6) 113.9 yes

loop_
_geom_torsion_atom_site_label_1
_geom_torsion_atom_site_label_2
_geom_torsion_atom_site_label_3
_geom_torsion_atom_site_label_4
_geom_torsion
C6 C1 C2 C3 -0.3(6)
Se1 C1 C2 C3 175.9(3)
C1 C2 C3 C4 0.4(7)
C2 C3 C4 C5 -0.3(8)
C3 C4 C5 C6 0.0(7)
C2 C1 C6 C5 0.1(6)
Se1 C1 C6 C5 -175.9(3)
C2 C1 C6 N1 179.3(4)
Se1 C1 C6 N1 3.3(5)
C4 C5 C6 C1 0.1(6)
C4 C5 C6 N1 -179.1(4)
C7 N1 C6 C1 179.9(4)
C7 N1 C6 C5 -0.9(7)
C8 O3 C7 O2 3.3(7)
C8 O3 C7 N1 -177.3(4)
C6 N1 C7 O2 0.9(7)
C6 N1 C7 O3 -178.5(4)
C7 O3 C8 C9 59.9(5)
C7 O3 C8 C11 -64.3(5)
C7 O3 C8 C10 177.6(4)
C17 C12 C13 C14 1.4(6)
Se2 C12 C13 C14 -179.4(3)
C12 C13 C14 C15 0.2(6)
C13 C14 C15 C16 -0.8(6)
C14 C15 C16 C17 0.0(6)
C15 C16 C17 N2 -178.7(4)
C15 C16 C17 C12 1.5(5)
C18 N2 C17 C16 13.4(6)
C18 N2 C17 C12 -166.9(4)
C13 C12 C17 C16 -2.2(5)
Se2 C12 C17 C16 178.6(3)
C13 C12 C17 N2 178.0(3)
Se2 C12 C17 N2 -1.2(5)
C19 O6 C18 O5 -5.4(6)
C19 O6 C18 N2 174.8(3)
C17 N2 C18 O5 -5.4(7)
C17 N2 C18 O6 174.4(4)
C18 O6 C19 C21 66.8(5)
C18 O6 C19 C22 -58.3(5)
C18 O6 C19 C20 -175.3(4)

_cod_database_fobs_code 2021522
